data_9011487
loop_
_publ_author_name
'Fuess, H.'
'Kratz, T.'
'Topel-Schadt J'
'Miehe, G.'

_publ_section_title
;
 Crystal structure refinement and electron microscopy of arsenopyrite
 Locality: Hakansboda, Sweden
;
_journal_name_full 'Zeitschrift fur Kristallographie'
_journal_page_first 335
_journal_page_last 346
_journal_volume 179
_journal_year 1987
_chemical_formula_sum 'As0.91 Co0.13 Fe0.87 S1.09'
_chemical_name_mineral Arsenopyrite
_symmetry_space_group_name_H-M 'C 1 1 21/d'
_cell_angle_alpha 90
_cell_angle_beta 90
_cell_angle_gamma 89.84
_cell_length_a 6.5456
_cell_length_b 9.451
_cell_length_c 5.6492
_cell_formula_units_Z 8
_cell_volume 349.472
_exptl_crystal_density_diffrn 6.058
_cod_original_formula_sum '(Fe.87 Co.13) (As.91 S1.09)'
_cod_database_code 9011487

loop_
_symmetry_equiv_pos_as_xyz
x,y,z
1/2+x,1/2+y,z
1/4+x,1/4+y,1/2-z
3/4+x,3/4+y,1/2-z
1/4-x,1/4-y,1/2+z
3/4-x,3/4-y,1/2+z
-x,-y,-z
1/2-x,1/2-y,-z

loop_
_atom_site_aniso_label
_atom_site_aniso_U_11
_atom_site_aniso_U_22
_atom_site_aniso_U_33
_atom_site_aniso_U_12
_atom_site_aniso_U_13
_atom_site_aniso_U_23
Fe 0.01260 0.00600 0.00470 0.00060 0.00010 -0.00070
Co 0.01260 0.00600 0.00470 0.00060 0.00010 -0.00070
As1 0.00570 0.00700 0.00380 0.00100 -0.00010 -0.00040
S1 0.00570 0.00700 0.00380 0.00100 -0.00010 -0.00040
S2 0.00570 0.00810 0.00410 0.00080 0.00020 0.00070
As2 0.00570 0.00810 0.00410 0.00080 0.00020 0.00070

loop_
_atom_site_label
_atom_site_fract_x
_atom_site_fract_y
_atom_site_fract_z
_atom_site_occupancy
Fe 0.27690 0.00420 0.00350 0.87000
Co 0.27690 0.00420 0.00350 0.13000
As1 -0.00670 0.14250 0.12860 0.69000
S1 -0.00670 0.14250 0.12860 0.31000
S2 0.50810 0.16380 0.13090 0.78000
As2 0.50810 0.16380 0.13090 0.22000

_database_code_amcsd 0010966
